data_7154365
loop_
_publ_author_name
'Zhu, Yadong'
'Qian, Pengfei'
'Yang, Jiyang'
'Chen, Shaohua'
'Hu, Yanwei'
'Wu, Ping'
'Wang, Wei'
'Zhang, Wei'
'Zhang, Shilei'

_publ_section_title
;
 Organocatalytic enantioselective Michael addition of cyclic hemiacetals
 to nitroolefins: a facile access to chiral substituted 5- and 6-membered
 cyclic ethers.
;
_journal_issue 16
_journal_name_full 'Organic &amp; biomolecular chemistry'
_journal_page_first 4769
_journal_page_last 4775
_journal_paper_doi 10.1039/c5ob00202h
_journal_volume 13
_journal_year 2015
_chemical_formula_moiety 'C12 H14 Br N O3'
_chemical_formula_sum 'C12 H14 Br N O3'
_chemical_formula_weight 300.15
_space_group_IT_number 4
_symmetry_cell_setting monoclinic
_symmetry_Int_Tables_number 4
_symmetry_space_group_name_Hall 'P 2yb'
_symmetry_space_group_name_H-M 'P 1 21 1'
_audit_update_record
;
2014-08-26 deposited with the CCDC.
2015-03-03 downloaded from the CCDC.
;
_cell_angle_alpha 90.0000
_cell_angle_beta 89.526(15)
_cell_angle_gamma 90.0000
_cell_formula_units_Z 4
_cell_length_a 7.053(4)
_cell_length_b 7.478(4)
_cell_length_c 24.426(14)
_cell_measurement_reflns_used 4592
_cell_measurement_temperature 293.1
_cell_measurement_theta_max 25.3
_cell_measurement_theta_min 3.0
_cell_volume 1288.2(12)
_computing_cell_refinement CrystalClear
_computing_data_collection CrystalClear
_computing_data_reduction CrystalStructure
_computing_publication_material 'CrystalStructure 3.8'
_computing_structure_refinement CRYSTALS
_computing_structure_solution SHELXS97
_diffrn_detector_area_resol_mean 7.31
_diffrn_measured_fraction_theta_full 0.990
_diffrn_measured_fraction_theta_max 0.990
_diffrn_measurement_device_type 'Rigaku Mercury'
_diffrn_measurement_method \w
_diffrn_radiation_type 'Mo K\a'
_diffrn_radiation_wavelength 0.71070
_diffrn_reflns_av_R_equivalents 0.044
_diffrn_reflns_limit_h_max 8
_diffrn_reflns_limit_h_min -8
_diffrn_reflns_limit_k_max 8
_diffrn_reflns_limit_k_min -8
_diffrn_reflns_limit_l_max 29
_diffrn_reflns_limit_l_min -22
_diffrn_reflns_number 6211
_diffrn_reflns_theta_full 25.34
_diffrn_reflns_theta_max 25.34
_exptl_absorpt_coefficient_mu 3.194
_exptl_absorpt_correction_T_max 0.297
_exptl_absorpt_correction_T_min 0.170
_exptl_absorpt_correction_type multi-scan
_exptl_absorpt_process_details 'Jacobson, R. (1998) Private communication'
_exptl_crystal_colour colorless
_exptl_crystal_density_diffrn 1.477
_exptl_crystal_density_method 'not measured'
_exptl_crystal_description block
_exptl_crystal_F_000 554.00
_exptl_crystal_size_max 0.60
_exptl_crystal_size_mid 0.40
_exptl_crystal_size_min 0.38
_refine_diff_density_max 3.31
_refine_diff_density_min -5.54
_refine_ls_extinction_method none
_refine_ls_goodness_of_fit_ref 8.877
_refine_ls_number_parameters 137
_refine_ls_number_reflns 4761
_refine_ls_R_factor_gt 0.0917
_refine_ls_shift/su_max 0.2446
_refine_ls_structure_factor_coef F
_refine_ls_weighting_details 'w = 1.0'
_refine_ls_weighting_scheme unit
_refine_ls_wR_factor_ref 0.0928
_reflns_number_gt 4720
_reflns_number_total 4154
_reflns_threshold_expression F^2^>2.0\s(F^2^)
_cod_data_source_file c5ob00202h2.cif
_cod_data_source_block '__m130407b'
_cod_depositor_comments 'Adding full bibliography for 7154365.cif.'
_cod_original_cell_volume 1288.1(12)
_cod_original_formula_sum 'C24 H Br2 N2 O6 '
_cod_database_code 7154365

loop_
_symmetry_equiv_pos_site_id
_symmetry_equiv_pos_as_xyz
1 +X,+Y,+Z
2 -X,1/2+Y,-Z

loop_
_atom_site_label
_atom_site_type_symbol
_atom_site_fract_x
_atom_site_fract_y
_atom_site_fract_z
_atom_site_U_iso_or_equiv
_atom_site_adp_type
_atom_site_occupancy
_atom_site_symmetry_multiplicity
_atom_site_calc_flag
Br(1) Br 0.9362(2) 0.8674(3) 0.05619(6) 0.0643(4) Uiso 1.00 1 d
Br(2) Br -0.43592(19) 0.2242(3) 0.55613(6) 0.0634(4) Uiso 1.00 1 d
O(1) O 0.0599(13) 0.8155(13) -0.2167(3) 0.026(2) Uiso 1.00 1 d
O(2) O 0.7790(14) 1.2602(14) -0.2005(4) 0.037(2) Uiso 1.00 1 d
O(3) O 0.6859(16) 1.4368(15) -0.1353(4) 0.045(2) Uiso 1.00 1 d
O(4) O 0.4404(13) 0.2749(13) 0.2825(3) 0.026(2) Uiso 1.00 1 d
O(5) O -0.1869(16) -0.3435(16) 0.3648(5) 0.047(3) Uiso 1.00 1 d
O(6) O -0.2769(14) -0.1679(14) 0.2996(4) 0.036(2) Uiso 1.00 1 d
N(1) N 0.6722(15) 1.3173(15) -0.1678(4) 0.066(3) Uiso 1.00 1 d
N(2) N -0.1734(15) -0.2238(15) 0.3318(4) 0.064(3) Uiso 1.00 1 d
C(1) C 0.7942(16) 0.9119(15) -0.0084(4) 0.045(3) Uiso 1.00 1 d
C(2) C 0.8666(17) 0.862(2) -0.0568(4) 0.052(3) Uiso 1.00 1 d
C(3) C 0.7687(15) 0.9022(16) -0.1052(4) 0.046(3) Uiso 1.00 1 d
C(4) C 0.5956(15) 0.9902(15) -0.1045(4) 0.038(2) Uiso 1.00 1 d
C(5) C 0.5235(18) 1.0398(19) -0.0519(5) 0.052(3) Uiso 1.00 1 d
C(6) C 0.6221(19) 1.0019(19) -0.0040(5) 0.063(3) Uiso 1.00 1 d
C(7) C 0.4877(15) 1.0276(15) -0.1582(4) 0.037(2) Uiso 1.00 1 d
C(8) C 0.2904(15) 0.9453(14) -0.1577(4) 0.039(2) Uiso 1.00 1 d
C(9) C 0.3080(17) 0.731(2) -0.1528(5) 0.062(3) Uiso 1.00 1 d
C(10) C 0.148(2) 0.6664(19) -0.1920(5) 0.071(4) Uiso 1.00 1 d
C(11) C 0.1769(18) 0.9632(17) -0.2130(5) 0.055(3) Uiso 1.00 1 d
C(12) C 0.4673(16) 1.238(2) -0.1681(4) 0.052(3) Uiso 1.00 1 d
C(13) C -0.2928(17) 0.1783(17) 0.4908(5) 0.056(3) Uiso 1.00 1 d
C(14) C -0.1215(19) 0.0915(19) 0.4961(5) 0.063(3) Uiso 1.00 1 d
C(15) C -0.0205(18) 0.049(2) 0.4472(5) 0.053(3) Uiso 1.00 1 d
C(16) C -0.0970(15) 0.1011(15) 0.3952(4) 0.038(2) Uiso 1.00 1 d
C(17) C -0.2674(16) 0.1902(17) 0.3936(4) 0.050(3) Uiso 1.00 1 d
C(18) C -0.3692(17) 0.234(2) 0.4434(4) 0.052(3) Uiso 1.00 1 d
C(19) C 0.0103(15) 0.0662(15) 0.3418(4) 0.038(2) Uiso 1.00 1 d
C(20) C 0.2090(16) 0.1467(15) 0.3430(4) 0.044(2) Uiso 1.00 1 d
C(21) C 0.1913(18) 0.362(2) 0.3471(5) 0.066(3) Uiso 1.00 1 d
C(22) C 0.351(2) 0.427(2) 0.3072(6) 0.073(4) Uiso 1.00 1 d
C(23) C 0.3236(18) 0.1270(18) 0.2860(5) 0.059(3) Uiso 1.00 1 d
C(24) C 0.0321(16) -0.145(2) 0.3316(5) 0.055(3) Uiso 1.00 1 d

loop_
_atom_type_symbol
_atom_type_description
_atom_type_scat_dispersion_real
_atom_type_scat_dispersion_imag
_atom_type_scat_source
C C 0.003 0.002
;
International Tables for Crystallography
(1992, Vol. C, Tables 4.2.6.8 and 6.1.1.4)
;
H H 0.000 0.000
;
International Tables for Crystallography
(1992, Vol. C, Table 6.1.1.4)
;
N N 0.006 0.003
;
International Tables for Crystallography
(1992, Vol. C, Tables 4.2.6.8 and 6.1.1.4)
;
O O 0.011 0.006
;
International Tables for Crystallography
(1992, Vol. C, Tables 4.2.6.8 and 6.1.1.4)
;
Br Br -0.290 2.459
;
International Tables for Crystallography
(1992, Vol. C, Tables 4.2.6.8 and 6.1.1.4)
;

loop_
_geom_angle_atom_site_label_1
_geom_angle_atom_site_label_2
_geom_angle_atom_site_label_3
_geom_angle
_geom_angle_publ_flag
C(10) O(1) C(11) 109.6(10) yes
C(22) O(4) C(23) 110.4(10) yes
O(2) N(1) O(3) 131.8(12) yes
O(2) N(1) C(12) 116.6(10) yes
O(3) N(1) C(12) 111.5(10) yes
O(5) N(2) O(6) 132.5(12) yes
O(5) N(2) C(24) 110.5(10) yes
O(6) N(2) C(24) 116.8(10) yes
Br(1) C(1) C(2) 118.9(9) yes
Br(1) C(1) C(6) 118.9(9) yes
C(2) C(1) C(6) 122.1(11) yes
C(1) C(2) C(3) 119.8(11) yes
C(2) C(3) C(4) 122.0(10) yes
C(3) C(4) C(5) 116.1(10) yes
C(3) C(4) C(7) 121.0(9) yes
C(5) C(4) C(7) 122.8(9) yes
C(4) C(5) C(6) 121.8(11) yes
C(1) C(6) C(5) 118.2(12) yes
C(4) C(7) C(8) 112.1(8) yes
C(4) C(7) C(12) 110.6(8) yes
C(8) C(7) C(12) 108.4(8) yes
C(7) C(8) C(9) 109.4(8) yes
C(7) C(8) C(11) 115.4(9) yes
C(9) C(8) C(11) 100.8(8) yes
C(8) C(9) C(10) 101.9(10) yes
O(1) C(10) C(9) 109.9(11) yes
O(1) C(11) C(8) 107.2(9) yes
N(1) C(12) C(7) 106.8(9) yes
Br(2) C(13) C(14) 117.6(9) yes
Br(2) C(13) C(18) 116.7(9) yes
C(14) C(13) C(18) 125.7(12) yes
C(13) C(14) C(15) 117.5(12) yes
C(14) C(15) C(16) 119.4(11) yes
C(15) C(16) C(17) 119.5(10) yes
C(15) C(16) C(19) 121.4(10) yes
C(17) C(16) C(19) 119.1(10) yes
C(16) C(17) C(18) 121.0(10) yes
C(13) C(18) C(17) 116.9(11) yes
C(16) C(19) C(20) 111.4(9) yes
C(16) C(19) C(24) 110.4(9) yes
C(20) C(19) C(24) 107.7(8) yes
C(19) C(20) C(21) 108.9(9) yes
C(19) C(20) C(23) 113.7(9) yes
C(21) C(20) C(23) 100.5(9) yes
C(20) C(21) C(22) 102.4(10) yes
O(4) C(22) C(21) 109.3(11) yes
O(4) C(23) C(20) 106.0(10) yes
N(2) C(24) C(19) 106.4(9) yes

loop_
_geom_bond_atom_site_label_1
_geom_bond_atom_site_label_2
_geom_bond_distance
_geom_bond_publ_flag
Br(1) C(1) 1.906(11) yes
Br(2) C(13) 1.913(12) yes
O(1) C(10) 1.415(17) yes
O(1) C(11) 1.383(16) yes
O(2) N(1) 1.173(15) yes
O(3) N(1) 1.199(16) yes
O(4) C(22) 1.430(18) yes
O(4) C(23) 1.381(16) yes
O(5) N(2) 1.207(16) yes
O(6) N(2) 1.157(15) yes
N(1) C(12) 1.562(16) yes
N(2) C(24) 1.564(16) yes
C(1) C(2) 1.337(16) yes
C(1) C(6) 1.391(18) yes
C(2) C(3) 1.406(16) yes
C(3) C(4) 1.387(15) yes
C(4) C(5) 1.427(16) yes
C(4) C(7) 1.547(15) yes
C(5) C(6) 1.396(18) yes
C(7) C(8) 1.521(15) yes
C(7) C(12) 1.598(19) yes
C(8) C(9) 1.611(19) yes
C(8) C(11) 1.581(16) yes
C(9) C(10) 1.561(19) yes
C(13) C(14) 1.378(19) yes
C(13) C(18) 1.346(17) yes
C(14) C(15) 1.421(18) yes
C(15) C(16) 1.438(17) yes
C(16) C(17) 1.375(16) yes
C(16) C(19) 1.525(15) yes
C(17) C(18) 1.445(16) yes
C(19) C(20) 1.526(15) yes
C(19) C(24) 1.606(19) yes
C(20) C(21) 1.62(2) yes
C(20) C(23) 1.611(17) yes
C(21) C(22) 1.561(19) yes

loop_
_geom_contact_atom_site_label_1
_geom_contact_atom_site_label_2
_geom_contact_distance
_geom_contact_site_symmetry_2
Br(1) O(3) 3.346(11) 2_745
Br(1) C(2) 2.808(11) .
Br(1) C(6) 2.852(14) .
Br(2) O(5) 3.313(11) 2_456
Br(2) C(14) 2.828(14) .
Br(2) C(18) 2.790(11) .
O(1) C(3) 3.460(14) 1_455
O(1) C(8) 2.388(14) .
O(1) C(9) 2.438(15) .
O(1) C(23) 3.499(16) 2_555
O(2) O(3) 2.166(15) .
O(2) C(3) 3.548(15) .
O(2) C(4) 3.345(15) .
O(2) C(7) 2.877(14) .
O(2) C(11) 3.590(16) 1_655
O(2) C(12) 2.336(15) .
O(2) C(23) 3.527(17) 2_665
O(2) C(24) 3.530(15) 2_665
O(3) Br(1) 3.346(11) 2_755
O(3) O(2) 2.166(15) .
O(3) C(4) 3.481(16) .
O(3) C(7) 3.412(16) .
O(3) C(9) 3.485(18) 1_565
O(3) C(12) 2.291(17) .
O(4) C(11) 3.475(15) 2_645
O(4) C(17) 3.481(15) 1_655
O(4) C(20) 2.394(15) .
O(4) C(21) 2.441(16) .
O(5) Br(2) 3.313(11) 2_446
O(5) O(6) 2.164(15) .
O(5) C(16) 3.466(16) .
O(5) C(19) 3.408(16) .
O(5) C(21) 3.483(18) 1_545
O(5) C(24) 2.286(18) .
O(6) O(5) 2.164(15) .
O(6) C(11) 3.543(16) 2_535
O(6) C(12) 3.561(15) 2_535
O(6) C(16) 3.342(15) .
O(6) C(17) 3.529(16) .
O(6) C(19) 2.875(15) .
O(6) C(23) 3.595(16) 1_455
O(6) C(24) 2.328(15) .
N(1) C(3) 3.529(16) .
N(1) C(4) 2.941(16) .
N(1) C(7) 2.537(15) .
N(2) C(16) 2.933(16) .
N(2) C(17) 3.505(16) .
N(2) C(19) 2.538(15) .
C(1) C(3) 2.372(16) .
C(1) C(4) 2.805(16) .
C(1) C(5) 2.392(17) .
C(2) Br(1) 2.808(11) .
C(2) C(4) 2.443(16) .
C(2) C(5) 2.763(18) .
C(2) C(6) 2.387(18) .
C(3) O(1) 3.460(14) 1_655
C(3) O(2) 3.548(15) .
C(3) N(1) 3.529(16) .
C(3) C(1) 2.372(16) .
C(3) C(5) 2.388(17) .
C(3) C(6) 2.774(17) .
C(3) C(7) 2.555(15) .
C(4) O(2) 3.345(15) .
C(4) O(3) 3.481(16) .
C(4) N(1) 2.941(16) .
C(4) C(1) 2.805(16) .
C(4) C(2) 2.443(16) .
C(4) C(6) 2.466(17) .
C(4) C(8) 2.545(15) .
C(4) C(9) 3.049(17) .
C(4) C(12) 2.586(18) .
C(5) C(1) 2.392(17) .
C(5) C(2) 2.763(18) .
C(5) C(3) 2.388(17) .
C(5) C(7) 2.612(16) .
C(5) C(8) 3.154(16) .
C(5) C(12) 3.229(18) .
C(6) Br(1) 2.852(14) .
C(6) C(2) 2.387(18) .
C(6) C(3) 2.774(17) .
C(6) C(4) 2.466(17) .
C(7) O(2) 2.877(14) .
C(7) O(3) 3.412(16) .
C(7) N(1) 2.537(15) .
C(7) C(3) 2.555(15) .
C(7) C(5) 2.612(16) .
C(7) C(9) 2.556(18) .
C(7) C(11) 2.622(16) .
C(8) O(1) 2.388(14) .
C(8) C(4) 2.545(15) .
C(8) C(5) 3.154(16) .
C(8) C(10) 2.464(18) .
C(8) C(12) 2.531(18) .
C(9) O(1) 2.438(15) .
C(9) O(3) 3.485(18) 1_545
C(9) C(4) 3.049(17) .
C(9) C(7) 2.556(18) .
C(9) C(11) 2.460(19) .
C(10) C(8) 2.464(18) .
C(10) C(11) 2.286(19) .
C(11) O(2) 3.590(16) 1_455
C(11) O(4) 3.475(15) 2_655
C(11) O(6) 3.543(16) 2_565
C(11) C(7) 2.622(16) .
C(11) C(9) 2.460(19) .
C(11) C(10) 2.286(19) .
C(11) C(12) 3.107(18) .
C(12) O(2) 2.336(15) .
C(12) O(3) 2.291(17) .
C(12) O(6) 3.561(15) 2_565
C(12) C(4) 2.586(18) .
C(12) C(5) 3.229(18) .
C(12) C(8) 2.531(18) .
C(12) C(11) 3.107(18) .
C(13) C(15) 2.393(18) .
C(13) C(16) 2.762(17) .
C(13) C(17) 2.380(17) .
C(14) Br(2) 2.828(14) .
C(14) C(16) 2.468(18) .
C(14) C(17) 2.812(18) .
C(14) C(18) 2.425(19) .
C(15) C(13) 2.393(18) .
C(15) C(17) 2.430(17) .
C(15) C(18) 2.826(18) .
C(15) C(19) 2.584(16) .
C(15) C(20) 3.093(17) .
C(15) C(24) 3.194(18) .
C(16) O(5) 3.466(16) .
C(16) O(6) 3.342(15) .
C(16) N(2) 2.933(16) .
C(16) C(13) 2.762(17) .
C(16) C(14) 2.468(18) .
C(16) C(18) 2.454(16) .
C(16) C(20) 2.521(16) .
C(16) C(21) 3.047(18) .
C(16) C(24) 2.572(18) .
C(17) O(4) 3.481(15) 1_455
C(17) O(6) 3.529(16) .
C(17) N(2) 3.505(16) .
C(17) C(13) 2.380(17) .
C(17) C(14) 2.812(18) .
C(17) C(15) 2.430(17) .
C(17) C(19) 2.501(15) .
C(17) C(20) 3.585(16) .
C(18) Br(2) 2.790(11) .
C(18) C(14) 2.425(19) .
C(18) C(15) 2.826(18) .
C(18) C(16) 2.454(16) .
C(19) O(5) 3.408(16) .
C(19) O(6) 2.875(15) .
C(19) N(2) 2.538(15) .
C(19) C(15) 2.584(16) .
C(19) C(17) 2.501(15) .
C(19) C(21) 2.559(19) .
C(19) C(23) 2.626(16) .
C(20) O(4) 2.394(15) .
C(20) C(15) 3.093(17) .
C(20) C(16) 2.521(16) .
C(20) C(17) 3.585(16) .
C(20) C(22) 2.479(19) .
C(20) C(24) 2.530(19) .
C(21) O(4) 2.441(16) .
C(21) O(5) 3.483(18) 1_565
C(21) C(16) 3.047(18) .
C(21) C(19) 2.559(19) .
C(21) C(23) 2.48(2) .
C(22) C(20) 2.479(19) .
C(22) C(23) 2.31(2) .
C(23) O(1) 3.499(16) 2_545
C(23) O(2) 3.527(17) 2_635
C(23) O(6) 3.595(16) 1_655
C(23) C(19) 2.626(16) .
C(23) C(21) 2.48(2) .
C(23) C(22) 2.31(2) .
C(23) C(24) 3.092(19) .
C(24) O(2) 3.530(15) 2_635
C(24) O(5) 2.286(18) .
C(24) O(6) 2.328(15) .
C(24) C(15) 3.194(18) .
C(24) C(16) 2.572(18) .
C(24) C(20) 2.530(19) .
C(24) C(23) 3.092(19) .

loop_
_geom_torsion_atom_site_label_1
_geom_torsion_atom_site_label_2
_geom_torsion_atom_site_label_3
_geom_torsion_atom_site_label_4
_geom_torsion
C(10) O(1) C(11) C(8) -32.6(12)
C(11) O(1) C(10) C(9) 19.3(14)
C(22) O(4) C(23) C(20) -33.7(13)
C(23) O(4) C(22) C(21) 20.3(14)
O(2) N(1) C(12) C(7) 58.9(13)
O(3) N(1) C(12) C(7) -125.7(11)
O(5) N(2) C(24) C(19) -125.3(11)
O(6) N(2) C(24) C(19) 59.4(13)
Br(1) C(1) C(2) C(3) -176.6(10)
Br(1) C(1) C(6) C(5) 177.4(10)
C(2) C(1) C(6) C(5) 0.2(17)
C(6) C(1) C(2) C(3) 0.7(15)
C(1) C(2) C(3) C(4) -1.2(18)
C(2) C(3) C(4) C(5) 0.8(17)
C(2) C(3) C(4) C(7) -178.0(11)
C(3) C(4) C(5) C(6) 0.1(16)
C(3) C(4) C(7) C(8) 121.9(11)
C(3) C(4) C(7) C(12) -117.0(11)
C(5) C(4) C(7) C(8) -56.9(14)
C(5) C(4) C(7) C(12) 64.3(14)
C(7) C(4) C(5) C(6) 178.9(12)
C(4) C(5) C(6) C(1) -0.6(16)
C(4) C(7) C(8) C(9) -62.3(11)
C(4) C(7) C(8) C(11) -175.0(9)
C(4) C(7) C(12) N(1) 56.2(11)
C(8) C(7) C(12) N(1) 179.5(8)
C(12) C(7) C(8) C(9) 175.3(8)
C(12) C(7) C(8) C(11) 62.6(11)
C(7) C(8) C(9) C(10) -140.9(9)
C(7) C(8) C(11) O(1) 149.3(9)
C(9) C(8) C(11) O(1) 31.7(11)
C(11) C(8) C(9) C(10) -18.9(11)
C(8) C(9) C(10) O(1) 1.9(12)
Br(2) C(13) C(14) C(15) 176.6(10)
Br(2) C(13) C(18) C(17) -176.3(9)
C(14) C(13) C(18) C(17) 4(2)
C(18) C(13) C(14) C(15) -3(2)
C(13) C(14) C(15) C(16) 2(2)
C(14) C(15) C(16) C(17) -0.6(15)
C(14) C(15) C(16) C(19) 177.1(11)
C(15) C(16) C(17) C(18) 1.0(17)
C(15) C(16) C(19) C(20) -55.4(14)
C(15) C(16) C(19) C(24) 64.2(13)
C(17) C(16) C(19) C(20) 122.3(11)
C(17) C(16) C(19) C(24) -118.0(11)
C(19) C(16) C(17) C(18) -176.8(11)
C(16) C(17) C(18) C(13) -2.4(19)
C(16) C(19) C(20) C(21) -64.5(11)
C(16) C(19) C(20) C(23) -175.6(9)
C(16) C(19) C(24) N(2) 56.9(11)
C(20) C(19) C(24) N(2) 178.8(8)
C(24) C(19) C(20) C(21) 174.2(8)
C(24) C(19) C(20) C(23) 63.1(11)
C(19) C(20) C(21) C(22) -139.1(9)
C(19) C(20) C(23) O(4) 148.6(10)
C(21) C(20) C(23) O(4) 32.5(11)
C(23) C(20) C(21) C(22) -19.5(11)
C(20) C(21) C(22) O(4) 2.1(13)
